data_7033356
loop_
_publ_author_name
'Wang, Yanlong'
'Xue, Zhenzhen'
'Sun, Zhihao'
'Tan, Chunhong'
'Wen, Yuehong'
'Hu, Shengmin'
'Zhu, Qilong'
'Sheng, Tianlu'
'Wu, Xintao'

_publ_section_title
;
 Insight into luminescence enhancement of coordinated water-containing
 lanthanide metal-organic frameworks by guest molecules.
;
_journal_issue 5
_journal_name_full 'Dalton transactions (Cambridge, England : 2003)'
_journal_page_first 2217
_journal_page_last 2222
_journal_paper_doi 10.1039/c4dt02396j
_journal_volume 44
_journal_year 2015
_chemical_formula_sum 'C34 H39 N3 O12.5 Tb'
_chemical_formula_weight 848.60
_chemical_name_systematic
; 
 ? 
;
_space_group_IT_number 62
_symmetry_cell_setting orthorhombic
_symmetry_space_group_name_Hall '-P 2ac 2n'
_symmetry_space_group_name_H-M 'P n m a'
_atom_sites_solution_hydrogens geom
_atom_sites_solution_primary direct
_atom_sites_solution_secondary difmap
_audit_creation_method SHELXL-97
_audit_update_record
;
2014-06-24 deposited with the CCDC.
2014-12-05 downloaded from the CCDC.
;
_cell_angle_alpha 90.00
_cell_angle_beta 90.00
_cell_angle_gamma 90.00
_cell_formula_units_Z 4
_cell_length_a 10.913(3)
_cell_length_b 16.542(4)
_cell_length_c 19.793(5)
_cell_measurement_reflns_used 8594
_cell_measurement_temperature 293(2)
_cell_measurement_theta_max 27.4855
_cell_measurement_theta_min 2.0579
_cell_volume 3573.1(16)
_computing_cell_refinement 'CrystalClear (Rigaku Inc., 2008)'
_computing_data_collection 'CrystalClear (Rigaku Inc., 2008)'
_computing_data_reduction 'CrystalClear (Rigaku Inc., 2008)'
_computing_structure_refinement 'SHELXL-97 (Sheldrick, 1997)'
_computing_structure_solution 'SHELXS-97 (Sheldrick, 1990)'
_diffrn_ambient_temperature 293(2)
_diffrn_detector_area_resol_mean 28.5714
_diffrn_measured_fraction_theta_full 0.988
_diffrn_measured_fraction_theta_max 0.988
_diffrn_measurement_device_type Saturn724+
_diffrn_measurement_method CCD_Profile_fitting
_diffrn_radiation_monochromator graphite
_diffrn_radiation_source 'fine-focus sealed tube'
_diffrn_radiation_type MoK\a
_diffrn_radiation_wavelength 0.71073
_diffrn_reflns_av_R_equivalents 0.0987
_diffrn_reflns_av_sigmaI/netI 0.0813
_diffrn_reflns_limit_h_max 12
_diffrn_reflns_limit_h_min -12
_diffrn_reflns_limit_k_max 16
_diffrn_reflns_limit_k_min -19
_diffrn_reflns_limit_l_max 17
_diffrn_reflns_limit_l_min -23
_diffrn_reflns_number 18735
_diffrn_reflns_theta_full 25.00
_diffrn_reflns_theta_max 25.00
_diffrn_reflns_theta_min 2.13
_diffrn_standards_number 4574
_exptl_absorpt_coefficient_mu 2.046
_exptl_absorpt_correction_T_max 1.0000
_exptl_absorpt_correction_T_min 0.5037
_exptl_absorpt_correction_type multi-scan
_exptl_crystal_colour Colorless
_exptl_crystal_density_diffrn 1.577
_exptl_crystal_density_method 'not measured'
_exptl_crystal_description needle
_exptl_crystal_F_000 1716
_exptl_crystal_size_max 0.33
_exptl_crystal_size_mid 0.14
_exptl_crystal_size_min 0.13
_refine_diff_density_max 1.872
_refine_diff_density_min -1.107
_refine_diff_density_rms 0.216
_refine_ls_extinction_method none
_refine_ls_goodness_of_fit_ref 1.046
_refine_ls_hydrogen_treatment mixed
_refine_ls_matrix_type full
_refine_ls_number_parameters 216
_refine_ls_number_reflns 3226
_refine_ls_number_restraints 17
_refine_ls_restrained_S_all 1.078
_refine_ls_R_factor_all 0.0931
_refine_ls_R_factor_gt 0.0782
_refine_ls_shift/su_max 0.001
_refine_ls_shift/su_mean 0.000
_refine_ls_structure_factor_coef Fsqd
_refine_ls_weighting_details 'calc w=1/[\s^2^(Fo^2^)+(0.1435P)^2^+25.2326P] where P=(Fo^2^+2Fc^2^)/3'
_refine_ls_weighting_scheme calc
_refine_ls_wR_factor_gt 0.2161
_refine_ls_wR_factor_ref 0.2324
_reflns_number_gt 2751
_reflns_number_total 3226
_reflns_threshold_expression >2sigma(I)
_cod_data_source_file c4dt02396j2.cif
_cod_data_source_block a
_cod_depositor_comments
;
The following automatic conversions were performed:

'_exptl_absorpt_correction_type' value 'Multi-scan' changed to
'multi-scan' according to
/usr/data/users/saulius/crontab/automatic-downloads/rss-feeds/RSC/lib/dictionaries/cif_core.dic
dictionary named 'cif_core.dic' version 2.4.2 from 2011-04-26.

Automatic conversion script
Id: cif_fix_values 2935 2014-11-11 08:27:57Z andrius 

 Adding full bibliography for 7033356--7033362.cif.
;
_cod_original_cell_volume 3573.2(16)
_cod_original_sg_symbol_H-M Pnma
_cod_original_formula_sum 'C34 H39 N3 O12.50 Tb'
_cod_database_code 7033356

loop_
_symmetry_equiv_pos_as_xyz
'x, y, z'
'-x+1/2, -y, z+1/2'
'-x, y+1/2, -z'
'x+1/2, -y+1/2, -z+1/2'
'-x, -y, -z'
'x-1/2, y, -z-1/2'
'x, -y-1/2, z'
'-x-1/2, y-1/2, z-1/2'

loop_
_atom_site_label
_atom_site_type_symbol
_atom_site_fract_x
_atom_site_fract_y
_atom_site_fract_z
_atom_site_U_iso_or_equiv
_atom_site_adp_type
_atom_site_occupancy
_atom_site_symmetry_multiplicity
_atom_site_calc_flag
_atom_site_refinement_flags
N1 N 0.4177(10) 0.2500 1.0287(6) 0.024(2) Uani 1 2 d S
Tb1 Tb 0.29329(6) 0.2500 0.70436(3) 0.0262(3) Uani 1 2 d S
O1 O 0.1886(9) 0.2500 0.8056(5) 0.033(2) Uani 1 2 d S
O2 O -0.0069(10) 0.2500 0.8321(6) 0.049(3) Uani 1 2 d S
O4 O 0.3407(12) 0.2500 1.1501(6) 0.050(3) Uani 1 2 d S
H4A H 0.3463 0.2500 1.1914 0.074 Uiso 1 2 calc SR
O3 O 0.1431(12) 0.2500 1.1732(6) 0.056(3) Uani 1 2 d S
O5 O 0.3643(7) -0.1455(5) 1.1869(4) 0.044(2) Uani 1 1 d .
O6 O 0.2193(8) -0.1549(5) 1.1112(5) 0.049(2) Uani 1 1 d .
C1 C 0.1027(12) 0.2500 0.8466(7) 0.025(3) Uani 1 2 d S
C2 C 0.1337(13) 0.2500 0.9207(7) 0.030(3) Uani 1 2 d S
C3 C 0.0425(13) 0.2500 0.9697(8) 0.040(4) Uani 1 2 d S
H3 H -0.0396 0.2500 0.9573 0.048 Uiso 1 2 calc SR
C4 C 0.0750(13) 0.2500 1.0371(7) 0.034(3) Uani 1 2 d S
H4 H 0.0137 0.2500 1.0698 0.041 Uiso 1 2 calc SR
C5 C 0.1975(13) 0.2500 1.0576(7) 0.026(3) Uani 1 2 d S
C6 C 0.2895(12) 0.2500 1.0090(7) 0.025(3) Uani 1 2 d S
C7 C 0.2569(13) 0.2500 0.9388(7) 0.026(3) Uani 1 2 d S
H1 H 0.3175 0.2500 0.9058 0.031 Uiso 1 2 calc SR
C8 C 0.2229(15) 0.2500 1.1325(8) 0.037(4) Uani 1 2 d S
C9 C 0.4842(10) 0.1761(6) 1.0045(5) 0.033(2) Uani 1 1 d .
H9A H 0.5710 0.1816 1.0141 0.039 Uiso 1 1 calc R
H9B H 0.4743 0.1709 0.9560 0.039 Uiso 1 1 calc R
C10 C 0.4350(9) 0.1006(6) 1.0392(5) 0.029(2) Uani 1 1 d .
C11 C 0.4819(10) 0.0754(7) 1.1009(6) 0.041(3) Uani 1 1 d .
H11 H 0.5416 0.1065 1.1220 0.050 Uiso 1 1 calc R
C12 C 0.4424(10) 0.0053(7) 1.1316(6) 0.039(3) Uani 1 1 d .
H12 H 0.4758 -0.0099 1.1729 0.047 Uiso 1 1 calc R
C13 C 0.3531(9) -0.0432(6) 1.1015(5) 0.032(2) Uani 1 1 d .
C14 C 0.3050(9) -0.0171(7) 1.0402(6) 0.036(3) Uani 1 1 d .
H14 H 0.2445 -0.0479 1.0194 0.043 Uiso 1 1 calc R
C15 C 0.3444(10) 0.0529(6) 1.0094(5) 0.035(2) Uani 1 1 d .
H15 H 0.3103 0.0685 0.9684 0.043 Uiso 1 1 calc R
C16 C 0.3114(10) -0.1185(7) 1.1341(6) 0.036(2) Uani 1 1 d .
O1W O 0.3902(7) 0.1440(5) 0.7658(5) 0.056(2) Uani 1 1 d .
H1WB H 0.4512 0.1654 0.7857 0.067 Uiso 1 1 d R
H1WA H 0.3552 0.1143 0.7951 0.067 Uiso 1 1 d R
O7 O 0.2391(13) 0.0642(9) 0.8489(8) 0.121(5) Uiso 1 1 d D
C17 C 0.1593(13) 0.0171(9) 0.8485(8) 0.104(7) Uiso 1 1 d D
N2 N 0.1618(15) -0.0604(10) 0.8169(9) 0.125(7) Uiso 1 1 d D
C18 C 0.0440(16) 0.0238(11) 0.8913(10) 0.109(7) Uiso 1 1 d D
H18A H -0.0035 0.0710 0.8785 0.131 Uiso 1 1 calc R
H18B H 0.0644 0.0276 0.9389 0.131 Uiso 1 1 calc R
C20 C 0.044(2) -0.1016(13) 0.8216(12) 0.147(10) Uiso 1 1 d D
H20A H 0.0549 -0.1577 0.8347 0.176 Uiso 1 1 calc R
H20B H 0.0011 -0.0998 0.7787 0.176 Uiso 1 1 calc R
C19 C -0.028(2) -0.0548(16) 0.8763(16) 0.209(17) Uiso 1 1 d D
H19A H -0.0347 -0.0872 0.9169 0.251 Uiso 1 1 calc R
H19B H -0.1094 -0.0421 0.8603 0.251 Uiso 1 1 calc R
O4W O 0.097(4) 0.2500 1.311(2) 0.108(13) Uiso 0.50 2 d SP
H4WA H 0.0205 0.2500 1.3030 0.129 Uiso 0.50 2 d SPR
H4WB H 0.1130 0.2500 1.2668 0.129 Uiso 0.50 2 d SPR
C21 C 0.243(2) -0.0747(18) 0.7613(13) 0.176(13) Uiso 1 1 d D
H21A H 0.3173 -0.0447 0.7679 0.264 Uiso 1 1 calc R
H21B H 0.2043 -0.0575 0.7201 0.264 Uiso 1 1 calc R
H21C H 0.2613 -0.1313 0.7586 0.264 Uiso 1 1 calc R

loop_
_atom_site_aniso_label
_atom_site_aniso_U_11
_atom_site_aniso_U_22
_atom_site_aniso_U_33
_atom_site_aniso_U_23
_atom_site_aniso_U_13
_atom_site_aniso_U_12
N1 0.026(6) 0.018(5) 0.027(6) 0.000 0.004(5) 0.000
Tb1 0.0215(4) 0.0295(5) 0.0277(4) 0.000 0.0000(3) 0.000
O1 0.023(6) 0.059(8) 0.016(5) 0.000 -0.002(4) 0.000
O2 0.036(7) 0.061(8) 0.048(7) 0.000 -0.022(6) 0.000
O4 0.053(8) 0.066(8) 0.030(6) 0.000 -0.010(5) 0.000
O3 0.054(8) 0.088(10) 0.027(6) 0.000 0.010(6) 0.000
O5 0.038(4) 0.054(5) 0.039(4) 0.016(4) -0.015(4) -0.009(4)
O6 0.050(5) 0.041(5) 0.057(5) 0.012(4) -0.017(4) -0.014(4)
C1 0.018(7) 0.028(7) 0.029(7) 0.000 -0.004(5) 0.000
C2 0.022(7) 0.036(8) 0.033(8) 0.000 0.001(6) 0.000
C3 0.018(7) 0.055(10) 0.047(9) 0.000 0.004(7) 0.000
C4 0.029(7) 0.054(10) 0.021(7) 0.000 0.005(6) 0.000
C5 0.036(8) 0.022(7) 0.020(7) 0.000 -0.004(6) 0.000
C6 0.026(7) 0.013(6) 0.035(8) 0.000 -0.004(6) 0.000
C7 0.030(7) 0.025(7) 0.024(7) 0.000 -0.002(6) 0.000
C8 0.038(9) 0.049(10) 0.024(8) 0.000 -0.001(7) 0.000
C9 0.037(6) 0.023(5) 0.037(6) 0.006(4) 0.006(5) 0.002(4)
C10 0.025(5) 0.026(5) 0.037(5) -0.001(4) 0.002(4) 0.006(4)
C11 0.041(6) 0.031(6) 0.052(7) 0.002(5) -0.017(5) -0.006(5)
C12 0.039(6) 0.039(6) 0.040(6) 0.005(5) -0.016(5) -0.003(5)
C13 0.026(5) 0.034(6) 0.036(5) 0.002(5) 0.002(4) 0.004(4)
C14 0.034(6) 0.028(6) 0.046(7) -0.002(5) -0.011(5) 0.003(4)
C15 0.046(6) 0.031(6) 0.030(5) 0.006(4) -0.006(5) 0.001(5)
C16 0.031(6) 0.030(6) 0.045(6) 0.002(5) 0.009(5) 0.000(4)
O1W 0.031(4) 0.064(6) 0.072(6) 0.030(5) 0.004(4) 0.008(4)

loop_
_atom_type_symbol
_atom_type_description
_atom_type_scat_dispersion_real
_atom_type_scat_dispersion_imag
_atom_type_scat_source
C C 0.0033 0.0016 'International Tables Vol C Tables 4.2.6.8 and 6.1.1.4'
H H 0.0000 0.0000 'International Tables Vol C Tables 4.2.6.8 and 6.1.1.4'
N N 0.0061 0.0033 'International Tables Vol C Tables 4.2.6.8 and 6.1.1.4'
O O 0.0106 0.0060 'International Tables Vol C Tables 4.2.6.8 and 6.1.1.4'
Tb Tb -0.1723 4.1537 'International Tables Vol C Tables 4.2.6.8 and 6.1.1.4'

loop_
_geom_angle_atom_site_label_1
_geom_angle_atom_site_label_2
_geom_angle_atom_site_label_3
_geom_angle
_geom_angle_site_symmetry_1
_geom_angle_site_symmetry_3
C6 N1 C9 112.4(7) . 7_565
C6 N1 C9 112.4(7) . .
C9 N1 C9 109.2(10) 7_565 .
O2 Tb1 O1 138.0(4) 6_657 .
O2 Tb1 O1W 74.9(3) 6_657 7_565
O1 Tb1 O1W 77.1(3) . 7_565
O2 Tb1 O1W 74.9(3) 6_657 .
O1 Tb1 O1W 77.1(3) . .
O1W Tb1 O1W 94.8(5) 7_565 .
O2 Tb1 O6 79.3(3) 6_657 2_554
O1 Tb1 O6 129.2(2) . 2_554
O1W Tb1 O6 152.9(3) 7_565 2_554
O1W Tb1 O6 86.3(3) . 2_554
O2 Tb1 O6 79.3(3) 6_657 8_665
O1 Tb1 O6 129.2(2) . 8_665
O1W Tb1 O6 86.3(3) 7_565 8_665
O1W Tb1 O6 152.9(3) . 8_665
O6 Tb1 O6 80.8(4) 2_554 8_665
O2 Tb1 O5 128.2(2) 6_657 8_665
O1 Tb1 O5 77.1(2) . 8_665
O1W Tb1 O5 82.3(3) 7_565 8_665
O1W Tb1 O5 154.0(3) . 8_665
O6 Tb1 O5 108.0(3) 2_554 8_665
O6 Tb1 O5 53.1(2) 8_665 8_665
O2 Tb1 O5 128.2(2) 6_657 2_554
O1 Tb1 O5 77.1(2) . 2_554
O1W Tb1 O5 154.0(3) 7_565 2_554
O1W Tb1 O5 82.3(3) . 2_554
O6 Tb1 O5 53.1(3) 2_554 2_554
O6 Tb1 O5 108.0(3) 8_665 2_554
O5 Tb1 O5 89.1(4) 8_665 2_554
O2 Tb1 C16 103.3(3) 6_657 8_665
O1 Tb1 C16 103.2(3) . 8_665
O1W Tb1 C16 82.2(3) 7_565 8_665
O1W Tb1 C16 176.8(3) . 8_665
O6 Tb1 C16 95.9(3) 2_554 8_665
O6 Tb1 C16 26.3(3) 8_665 8_665
O5 Tb1 C16 26.8(3) 8_665 8_665
O5 Tb1 C16 100.9(3) 2_554 8_665
O2 Tb1 C16 103.3(3) 6_657 2_554
O1 Tb1 C16 103.2(3) . 2_554
O1W Tb1 C16 176.8(3) 7_565 2_554
O1W Tb1 C16 82.2(3) . 2_554
O6 Tb1 C16 26.3(3) 2_554 2_554
O6 Tb1 C16 95.9(3) 8_665 2_554
O5 Tb1 C16 100.9(3) 8_665 2_554
O5 Tb1 C16 26.8(3) 2_554 2_554
C16 Tb1 C16 100.8(4) 8_665 2_554
C1 O1 Tb1 160.5(9) . .
C1 O2 Tb1 175.2(11) . 6_557
C8 O4 H4A 109.5 . .
C16 O5 Tb1 92.5(6) . 2
C16 O6 Tb1 94.7(7) . 2
O2 C1 O1 125.7(13) . .
O2 C1 C2 116.5(13) . .
O1 C1 C2 117.8(11) . .
C3 C2 C7 120.7(14) . .
C3 C2 C1 121.3(13) . .
C7 C2 C1 118.0(12) . .
C4 C3 C2 119.4(14) . .
C4 C3 H3 120.3 . .
C2 C3 H3 120.3 . .
C3 C4 C5 121.7(13) . .
C3 C4 H4 119.2 . .
C5 C4 H4 119.2 . .
C6 C5 C4 119.5(13) . .
C6 C5 C8 123.2(13) . .
C4 C5 C8 117.4(13) . .
C5 C6 C7 119.3(12) . .
C5 C6 N1 120.8(12) . .
C7 C6 N1 119.9(12) . .
C2 C7 C6 119.4(13) . .
C2 C7 H1 120.3 . .
C6 C7 H1 120.3 . .
O3 C8 O4 122.0(14) . .
O3 C8 C5 122.2(15) . .
O4 C8 C5 115.8(13) . .
N1 C9 C10 110.7(8) . .
N1 C9 H9A 109.5 . .
C10 C9 H9A 109.5 . .
N1 C9 H9B 109.5 . .
C10 C9 H9B 109.5 . .
H9A C9 H9B 108.1 . .
C11 C10 C15 117.6(9) . .
C11 C10 C9 120.8(10) . .
C15 C10 C9 121.6(9) . .
C12 C11 C10 121.7(10) . .
C12 C11 H11 119.2 . .
C10 C11 H11 119.2 . .
C11 C12 C13 121.0(10) . .
C11 C12 H12 119.5 . .
C13 C12 H12 119.5 . .
C14 C13 C12 117.2(10) . .
C14 C13 C16 121.8(10) . .
C12 C13 C16 121.0(10) . .
C15 C14 C13 121.9(10) . .
C15 C14 H14 119.0 . .
C13 C14 H14 119.0 . .
C14 C15 C10 120.7(10) . .
C14 C15 H15 119.7 . .
C10 C15 H15 119.7 . .
O6 C16 O5 119.4(10) . .
O6 C16 C13 119.6(10) . .
O5 C16 C13 120.9(10) . .
O6 C16 Tb1 59.0(6) . 2
O5 C16 Tb1 60.6(6) . 2
C13 C16 Tb1 172.4(7) . 2
Tb1 O1W H1WB 106.1 . .
Tb1 O1W H1WA 125.0 . .
H1WB O1W H1WA 106.0 . .
O7 C17 N2 126.0(13) . .
O7 C17 C18 124.3(12) . .
N2 C17 C18 109.0(8) . .
C17 N2 C21 119.8(13) . .
C17 N2 C20 112.1(9) . .
C21 N2 C20 121.1(14) . .
C17 C18 C19 104.4(8) . .
C17 C18 H18A 110.9 . .
C19 C18 H18A 110.9 . .
C17 C18 H18B 110.9 . .
C19 C18 H18B 110.9 . .
H18A C18 H18B 108.9 . .
N2 C20 C19 104.8(9) . .
N2 C20 H20A 110.8 . .
C19 C20 H20A 110.8 . .
N2 C20 H20B 110.8 . .
C19 C20 H20B 110.8 . .
H20A C20 H20B 108.9 . .
C20 C19 C18 107.5(9) . .
C20 C19 H19A 110.2 . .
C18 C19 H19A 110.2 . .
C20 C19 H19B 110.2 . .
C18 C19 H19B 110.2 . .
H19A C19 H19B 108.5 . .
H4WA O4W H4WB 91.1 . .
N2 C21 H21A 109.5 . .
N2 C21 H21B 109.5 . .
H21A C21 H21B 109.5 . .
N2 C21 H21C 109.5 . .
H21A C21 H21C 109.5 . .
H21B C21 H21C 109.5 . .

loop_
_geom_bond_atom_site_label_1
_geom_bond_atom_site_label_2
_geom_bond_distance
_geom_bond_site_symmetry_2
N1 C6 1.451(17) .
N1 C9 1.500(12) 7_565
N1 C9 1.500(12) .
Tb1 O2 2.296(11) 6_657
Tb1 O1 2.307(10) .
Tb1 O1W 2.382(8) 7_565
Tb1 O1W 2.382(8) .
Tb1 O6 2.428(9) 2_554
Tb1 O6 2.428(9) 8_665
Tb1 O5 2.463(8) 8_665
Tb1 O5 2.463(8) 2_554
Tb1 C16 2.824(11) 8_665
Tb1 C16 2.824(11) 2_554
O1 C1 1.240(17) .
O2 C1 1.230(17) .
O2 Tb1 2.296(11) 6_557
O4 C8 1.33(2) .
O4 H4A 0.8200 .
O3 C8 1.19(2) .
O5 C16 1.275(13) .
O5 Tb1 2.463(8) 2
O6 C16 1.257(14) .
O6 Tb1 2.428(8) 2
C1 C2 1.505(19) .
C2 C3 1.39(2) .
C2 C7 1.39(2) .
C3 C4 1.38(2) .
C3 H3 0.9300 .
C4 C5 1.40(2) .
C4 H4 0.9300 .
C5 C6 1.39(2) .
C5 C8 1.509(19) .
C6 C7 1.435(19) .
C7 H1 0.9300 .
C9 C10 1.523(14) .
C9 H9A 0.9700 .
C9 H9B 0.9700 .
C10 C11 1.389(15) .
C10 C15 1.396(15) .
C11 C12 1.377(16) .
C11 H11 0.9300 .
C12 C13 1.396(15) .
C12 H12 0.9300 .
C13 C14 1.391(15) .
C13 C16 1.475(15) .
C14 C15 1.377(15) .
C14 H14 0.9300 .
C15 H15 0.9300 .
C16 Tb1 2.824(11) 2
O1W H1WB 0.8500 .
O1W H1WA 0.8499 .
O7 C17 1.169(9) .
C17 N2 1.426(9) .
C17 C18 1.520(9) .
N2 C21 1.432(9) .
N2 C20 1.459(9) .
C18 C19 1.547(10) .
C18 H18A 0.9700 .
C18 H18B 0.9700 .
C20 C19 1.543(10) .
C20 H20A 0.9700 .
C20 H20B 0.9700 .
C19 H19A 0.9700 .
C19 H19B 0.9700 .
O4W H4WA 0.8500 .
O4W H4WB 0.8828 .
C21 H21A 0.9600 .
C21 H21B 0.9600 .
C21 H21C 0.9600 .

loop_
_geom_hbond_atom_site_label_D
_geom_hbond_atom_site_label_H
_geom_hbond_atom_site_label_A
_geom_hbond_distance_DH
_geom_hbond_distance_HA
_geom_hbond_distance_DA
_geom_hbond_angle_DHA
_geom_hbond_site_symmetry_A
O1W H1WA O7 0.85 1.85 2.678(17) 163.4 .
O1W H1WB O5 0.85 2.11 2.838(11) 143.2 5_657
O4W H4WA O4 0.85 2.17 2.91(5) 144.6 6_558
O4W H4WB O3 0.88 1.88 2.76(4) 178.8 .
